data_8105536
loop_
_publ_author_name
'Gu, Jin-Feng'
'Feng, Rui'
'Nie, Feng-Mei'

_publ_section_title
;
 Crystal structure of (bis((1H-benzo[d]imidazol2-yl)methyl)amine-\k3
 N,N&#x2032;,N&#x2032;&#x2032;)-(pyridine-2,6-dicarboxylato-\k3
 N,O,O&#x2032;)zinc(II) --- methanol --- water (1/2/1), C25H28N6O7Zn
;
_journal_issue 1
_journal_name_full 'Zeitschrift f\"ur Kristallographie - New Crystal Structures'
_journal_page_first 43
_journal_page_last 45
_journal_paper_doi 10.1515/ncrs-2018-0122
_journal_volume 234
_journal_year 2018
_chemical_formula_sum 'C25 H28 N6 O7 Zn'
_chemical_formula_weight 589.90
_space_group_crystal_system triclinic
_space_group_IT_number 2
_space_group_name_Hall '-P 1'
_space_group_name_H-M_alt 'P -1'
_atom_sites_solution_hydrogens mixed
_cell_angle_alpha 95.006(2)
_cell_angle_beta 101.828(3)
_cell_angle_gamma 102.050(4)
_cell_formula_units_Z 2
_cell_length_a 7.8073(19)
_cell_length_b 11.350(3)
_cell_length_c 15.515(4)
_cell_measurement_reflns_used 5337
_cell_measurement_temperature 153(2)
_cell_measurement_theta_max 31.487
_cell_measurement_theta_min 2.438
_cell_volume 1303.8(6)
_computing_cell_refinement 'CrystalClear (Rigaku Inc., 2008)'
_computing_data_collection 'CrystalClear (Rigaku Inc., 2008)'
_computing_data_reduction 'CrystalClear (Rigaku Inc., 2008)'
_computing_structure_refinement 'SHELXL-2014 (Sheldrick, 2014)'
_computing_structure_solution 'SHELXL-2014 (Sheldrick, 2014)'
_diffrn_ambient_temperature 153(2)
_diffrn_detector_area_resol_mean 28.5714
_diffrn_measured_fraction_theta_full 0.996
_diffrn_measured_fraction_theta_max 0.982
_diffrn_measurement_device_type AFC10/Saturn724+
_diffrn_measurement_method 'phi and omega scans'
_diffrn_radiation_type MoK\a
_diffrn_radiation_wavelength 0.71073
_diffrn_reflns_av_R_equivalents 0.0263
_diffrn_reflns_av_unetI/netI 0.0413
_diffrn_reflns_Laue_measured_fraction_full 0.996
_diffrn_reflns_Laue_measured_fraction_max 0.982
_diffrn_reflns_limit_h_max 11
_diffrn_reflns_limit_h_min -11
_diffrn_reflns_limit_k_max 16
_diffrn_reflns_limit_k_min -16
_diffrn_reflns_limit_l_max 22
_diffrn_reflns_limit_l_min -22
_diffrn_reflns_number 19781
_diffrn_reflns_point_group_measured_fraction_full 0.996
_diffrn_reflns_point_group_measured_fraction_max 0.982
_diffrn_reflns_theta_full 25.242
_diffrn_reflns_theta_max 31.495
_diffrn_reflns_theta_min 2.765
_diffrn_source 'Rotating Anode'
_exptl_absorpt_coefficient_mu 0.999
_exptl_absorpt_correction_T_max 0.9707
_exptl_absorpt_correction_T_min 0.7277
_exptl_absorpt_correction_type Multi-scans
_exptl_crystal_colour Colorless
_exptl_crystal_density_diffrn 1.503
_exptl_crystal_density_method 'not measured'
_exptl_crystal_description Prism
_exptl_crystal_F_000 612
_exptl_crystal_size_max 0.340
_exptl_crystal_size_mid 0.090
_exptl_crystal_size_min 0.030
_refine_diff_density_max 0.899
_refine_diff_density_min -1.009
_refine_diff_density_rms 0.084
_refine_ls_extinction_coef .
_refine_ls_extinction_method none
_refine_ls_goodness_of_fit_ref 1.069
_refine_ls_hydrogen_treatment mixed
_refine_ls_matrix_type full
_refine_ls_number_parameters 378
_refine_ls_number_reflns 8528
_refine_ls_number_restraints 5
_refine_ls_restrained_S_all 1.082
_refine_ls_R_factor_all 0.0518
_refine_ls_R_factor_gt 0.0429
_refine_ls_shift/su_max 0.002
_refine_ls_shift/su_mean 0.000
_refine_ls_structure_factor_coef Fsqd
_refine_ls_weighting_details 'w=1/[\s^2^(Fo^2^)+(0.0638P)^2^+0.1760P] where P=(Fo^2^+2Fc^2^)/3'
_refine_ls_weighting_scheme calc
_refine_ls_wR_factor_gt 0.1105
_refine_ls_wR_factor_ref 0.1153
_reflns_Friedel_coverage 0.000
_reflns_Friedel_fraction_full .
_reflns_Friedel_fraction_max .
_reflns_number_gt 7238
_reflns_number_total 8528
_reflns_threshold_expression 'I > 2\s(I)'
_cod_data_source_file suppl_ncrs-2018-0122_suppl.cif
_cod_data_source_block BO3377
_cod_original_cell_volume 1303.8(5)
_cod_database_code 8105536
_shelx_space_group_comment
;
The symmetry employed for this shelxl refinement is uniquely defined
by the following loop, which should always be used as a source of
symmetry information in preference to the above space-group names.
They are only intended as comments.
;
_shelx_estimated_absorpt_t_min 0.728
_shelx_estimated_absorpt_t_max 0.971
_shelxl_version_number 2014-3

loop_
_space_group_symop_operation_xyz
'x, y, z'
'-x, -y, -z'

loop_
_atom_site_label
_atom_site_type_symbol
_atom_site_fract_x
_atom_site_fract_y
_atom_site_fract_z
_atom_site_U_iso_or_equiv
_atom_site_adp_type
_atom_site_occupancy
_atom_site_site_symmetry_order
_atom_site_calc_flag
_atom_site_refinement_flags_posn
_atom_site_refinement_flags_adp
_atom_site_refinement_flags_occupancy
_atom_site_disorder_assembly
_atom_site_disorder_group
Zn1 Zn 0.30849(3) 0.26364(2) 0.70831(2) 0.01560(7) Uani 1 1 d . . . . .
O1 O 0.52503(17) 0.18112(11) 0.78450(8) 0.0190(2) Uani 1 1 d . . . . .
O2 O 0.82162(17) 0.19468(12) 0.81047(9) 0.0219(3) Uani 1 1 d . . . . .
O3 O 0.22693(17) 0.40051(11) 0.62831(9) 0.0196(2) Uani 1 1 d . . . . .
O4 O 0.34267(19) 0.56990(13) 0.57489(10) 0.0279(3) Uani 1 1 d . . . . .
N1 N 0.1165(2) 0.10698(14) 0.75129(10) 0.0180(3) Uani 1 1 d . . . . .
N2 N 0.2511(2) 0.12567(13) 0.60457(10) 0.0168(3) Uani 1 1 d . . . . .
N3 N 0.1716(2) -0.07199(13) 0.55222(10) 0.0176(3) Uani 1 1 d . . . . .
H3N H 0.1270 -0.1505 0.5492 0.021 Uiso 1 1 calc R U . . .
N4 N 0.2656(2) 0.33909(14) 0.82568(10) 0.0184(3) Uani 1 1 d . . . . .
N5 N 0.2008(2) 0.31179(16) 0.95660(10) 0.0251(3) Uani 1 1 d . . . . .
H5N H 0.1687 0.2742 1.0001 0.030 Uiso 1 1 calc R U . . .
N6 N 0.54825(19) 0.36949(12) 0.69652(9) 0.0150(3) Uani 1 1 d . . . . .
C1 C 0.1277(3) -0.00907(16) 0.70501(12) 0.0214(3) Uani 1 1 d . . . . .
H1A H 0.0097 -0.0680 0.6927 0.026 Uiso 1 1 calc R U . . .
H1B H 0.2180 -0.0438 0.7425 0.026 Uiso 1 1 calc R U . . .
C2 C 0.1810(2) 0.01511(15) 0.61936(11) 0.0172(3) Uani 1 1 d . . . . .
C3 C 0.2459(2) -0.01380(15) 0.48887(11) 0.0170(3) Uani 1 1 d . . . . .
C4 C 0.2779(3) -0.05803(16) 0.40862(12) 0.0207(3) Uani 1 1 d . . . . .
H4 H 0.2447 -0.1424 0.3867 0.025 Uiso 1 1 calc R U . . .
C5 C 0.3610(3) 0.02748(17) 0.36202(12) 0.0222(3) Uani 1 1 d . . . . .
H5 H 0.3843 0.0011 0.3066 0.027 Uiso 1 1 calc R U . . .
C6 C 0.4114(3) 0.15210(17) 0.39513(12) 0.0222(3) Uani 1 1 d . . . . .
H6 H 0.4676 0.2078 0.3614 0.027 Uiso 1 1 calc R U . . .
C7 C 0.3812(3) 0.19585(16) 0.47546(12) 0.0202(3) Uani 1 1 d . . . . .
H7 H 0.4173 0.2800 0.4979 0.024 Uiso 1 1 calc R U . . .
C8 C 0.2954(2) 0.11088(15) 0.52216(11) 0.0165(3) Uani 1 1 d . . . . .
C9 C 0.1750(2) 0.12487(16) 0.84917(12) 0.0202(3) Uani 1 1 d . . . . .
H9A H 0.2841 0.0935 0.8681 0.024 Uiso 1 1 calc R U . . .
H9B H 0.0788 0.0816 0.8756 0.024 Uiso 1 1 calc R U . . .
C10 C 0.2143(2) 0.25907(17) 0.87791(11) 0.0196(3) Uani 1 1 d . . . . .
C11 C 0.2467(3) 0.43668(19) 0.95630(13) 0.0262(4) Uani 1 1 d . . . . .
C12 C 0.2537(4) 0.5346(2) 1.01862(15) 0.0397(5) Uani 1 1 d . . . . .
H12 H 0.2256 0.5231 1.0745 0.048 Uiso 1 1 calc R U . . .
C13 C 0.3033(4) 0.6490(2) 0.99528(16) 0.0473(7) Uani 1 1 d . . . . .
H13 H 0.3095 0.7179 1.0362 0.057 Uiso 1 1 calc R U . . .
C14 C 0.3451(4) 0.6666(2) 0.91271(16) 0.0406(6) Uani 1 1 d . . . . .
H14 H 0.3787 0.7470 0.8991 0.049 Uiso 1 1 calc R U . . .
C15 C 0.3382(3) 0.56926(19) 0.85087(14) 0.0299(4) Uani 1 1 d . . . . .
H15 H 0.3666 0.5811 0.7951 0.036 Uiso 1 1 calc R U . . .
C16 C 0.2880(3) 0.45295(17) 0.87378(12) 0.0217(3) Uani 1 1 d . . . . .
C17 C 0.6822(2) 0.22941(15) 0.77952(10) 0.0158(3) Uani 1 1 d . . . . .
C18 C 0.7032(2) 0.33953(15) 0.72990(11) 0.0160(3) Uani 1 1 d . . . . .
C19 C 0.8649(2) 0.40324(16) 0.71581(12) 0.0202(3) Uani 1 1 d . . . . .
H19 H 0.9744 0.3811 0.7388 0.024 Uiso 1 1 calc R U . . .
C20 C 0.8626(3) 0.50072(17) 0.66702(13) 0.0235(4) Uani 1 1 d . . . . .
H20 H 0.9715 0.5457 0.6563 0.028 Uiso 1 1 calc R U . . .
C21 C 0.7020(2) 0.53187(17) 0.63428(12) 0.0217(3) Uani 1 1 d . . . . .
H21 H 0.6989 0.5989 0.6018 0.026 Uiso 1 1 calc R U . . .
C22 C 0.5447(2) 0.46243(15) 0.65014(11) 0.0171(3) Uani 1 1 d . . . . .
C23 C 0.3554(2) 0.48081(15) 0.61426(11) 0.0183(3) Uani 1 1 d . . . . .
O5 O 0.0558(2) -0.31970(13) 0.52843(11) 0.0271(3) Uani 1 1 d . . . . .
O6 O 0.0864(3) 0.18042(18) 1.08766(12) 0.0503(5) Uani 1 1 d . . . . .
H6O H 0.1559 0.1328 1.0911 0.060 Uiso 1 1 calc R U . . .
C24 C 0.1300(6) 0.2614(4) 1.1685(2) 0.0883(14) Uani 1 1 d . . . . .
H24A H 0.2136 0.3364 1.1630 0.106 Uiso 1 1 calc R U . . .
H24B H 0.1866 0.2229 1.2173 0.106 Uiso 1 1 calc R U . . .
H24C H 0.0200 0.2807 1.1808 0.106 Uiso 1 1 calc R U . . .
O7 O 0.7417(5) -0.0141(3) 0.8792(2) 0.0412(7) Uani 0.6 1 d D . P . .
H7O H 0.7803 0.0169 0.8376 0.049 Uiso 1 1 calc DR U . . .
O7' O 0.8003(9) 0.0488(6) 0.9423(6) 0.080(2) Uani 0.4 1 d D . P . .
C25 C 0.6598(7) 0.0100(4) 0.9498(3) 0.0863(13) Uani 1 1 d D . . . .
H25A H 0.6448 0.0453 1.0069 0.104 Uiso 1 1 calc R U . . .
H25B H 0.6402 -0.0785 0.9476 0.104 Uiso 1 1 calc DR U . . .
H25C H 0.5723 0.0293 0.9014 0.104 Uiso 1 1 calc DR U . . .
H1N H 0.001(3) 0.119(2) 0.7338(15) 0.023(6) Uiso 1 1 d . . . . .
H5A H 0.131(5) -0.353(3) 0.533(2) 0.061(11) Uiso 1 1 d . . . . .
H5B H -0.020(4) -0.352(3) 0.481(2) 0.053(9) Uiso 1 1 d . . . . .

loop_
_atom_site_aniso_label
_atom_site_aniso_U_11
_atom_site_aniso_U_22
_atom_site_aniso_U_33
_atom_site_aniso_U_23
_atom_site_aniso_U_13
_atom_site_aniso_U_12
Zn1 0.01496(11) 0.01479(10) 0.01701(10) 0.00174(7) 0.00391(7) 0.00331(7)
O1 0.0163(6) 0.0204(6) 0.0221(6) 0.0068(5) 0.0054(5) 0.0059(5)
O2 0.0174(6) 0.0250(6) 0.0260(6) 0.0096(5) 0.0036(5) 0.0098(5)
O3 0.0159(6) 0.0183(6) 0.0243(6) 0.0050(5) 0.0024(5) 0.0046(5)
O4 0.0230(7) 0.0220(6) 0.0385(8) 0.0140(6) 0.0009(6) 0.0066(5)
N1 0.0180(7) 0.0200(7) 0.0174(6) 0.0030(5) 0.0045(5) 0.0071(6)
N2 0.0180(7) 0.0146(6) 0.0176(6) 0.0021(5) 0.0043(5) 0.0034(5)
N3 0.0180(7) 0.0128(6) 0.0214(7) 0.0011(5) 0.0044(5) 0.0027(5)
N4 0.0165(7) 0.0197(7) 0.0192(7) 0.0006(5) 0.0044(5) 0.0049(5)
N5 0.0308(9) 0.0300(8) 0.0160(7) 0.0026(6) 0.0056(6) 0.0105(7)
N6 0.0148(6) 0.0151(6) 0.0152(6) 0.0018(5) 0.0021(5) 0.0048(5)
C1 0.0253(9) 0.0168(7) 0.0232(8) 0.0038(6) 0.0088(7) 0.0040(7)
C2 0.0161(8) 0.0163(7) 0.0187(7) 0.0024(6) 0.0029(6) 0.0035(6)
C3 0.0157(7) 0.0160(7) 0.0180(7) 0.0014(6) 0.0013(6) 0.0039(6)
C4 0.0228(9) 0.0184(7) 0.0198(8) -0.0007(6) 0.0022(6) 0.0065(7)
C5 0.0248(9) 0.0233(8) 0.0186(8) 0.0000(6) 0.0043(7) 0.0075(7)
C6 0.0256(9) 0.0218(8) 0.0188(8) 0.0048(6) 0.0048(7) 0.0039(7)
C7 0.0243(9) 0.0161(7) 0.0190(7) 0.0034(6) 0.0031(6) 0.0037(6)
C8 0.0169(8) 0.0151(7) 0.0169(7) 0.0015(6) 0.0020(6) 0.0047(6)
C9 0.0219(9) 0.0221(8) 0.0183(7) 0.0052(6) 0.0055(6) 0.0071(7)
C10 0.0165(8) 0.0258(8) 0.0170(7) 0.0022(6) 0.0028(6) 0.0074(7)
C11 0.0296(10) 0.0294(9) 0.0194(8) 0.0003(7) 0.0028(7) 0.0107(8)
C12 0.0598(16) 0.0365(12) 0.0222(9) -0.0037(8) 0.0067(10) 0.0158(11)
C13 0.078(2) 0.0326(12) 0.0291(11) -0.0083(9) 0.0032(12) 0.0215(13)
C14 0.0601(16) 0.0233(10) 0.0336(11) -0.0028(8) 0.0028(11) 0.0098(10)
C15 0.0350(11) 0.0242(9) 0.0273(9) -0.0007(7) 0.0031(8) 0.0058(8)
C16 0.0206(8) 0.0230(8) 0.0196(8) -0.0026(6) 0.0004(6) 0.0070(7)
C17 0.0159(8) 0.0173(7) 0.0148(7) 0.0018(6) 0.0031(6) 0.0059(6)
C18 0.0162(8) 0.0171(7) 0.0149(7) 0.0016(5) 0.0024(6) 0.0058(6)
C19 0.0144(8) 0.0231(8) 0.0247(8) 0.0067(7) 0.0048(6) 0.0059(6)
C20 0.0172(8) 0.0243(9) 0.0300(9) 0.0090(7) 0.0073(7) 0.0031(7)
C21 0.0215(9) 0.0202(8) 0.0238(8) 0.0083(7) 0.0046(7) 0.0037(7)
C22 0.0168(8) 0.0161(7) 0.0181(7) 0.0020(6) 0.0021(6) 0.0051(6)
C23 0.0175(8) 0.0165(7) 0.0198(7) 0.0027(6) 0.0001(6) 0.0054(6)
O5 0.0252(7) 0.0181(6) 0.0335(8) 0.0013(5) -0.0021(6) 0.0050(6)
O6 0.0658(13) 0.0484(11) 0.0333(9) 0.0135(8) 0.0068(9) 0.0069(10)
C24 0.112(3) 0.098(3) 0.0334(15) 0.0056(17) 0.0216(18) -0.026(2)
O7 0.071(2) 0.0269(13) 0.0336(14) 0.0167(12) 0.0182(15) 0.0182(14)
O7' 0.068(4) 0.075(5) 0.119(7) 0.060(5) 0.045(4) 0.024(4)
C25 0.122(4) 0.078(3) 0.072(3) 0.033(2) 0.017(3) 0.045(3)

loop_
_atom_type_symbol
_atom_type_description
_atom_type_scat_dispersion_real
_atom_type_scat_dispersion_imag
_atom_type_scat_source
C C 0.0033 0.0016 'International Tables Vol C Tables 4.2.6.8 and 6.1.1.4'
H H 0.0000 0.0000 'International Tables Vol C Tables 4.2.6.8 and 6.1.1.4'
N N 0.0061 0.0033 'International Tables Vol C Tables 4.2.6.8 and 6.1.1.4'
O O 0.0106 0.0060 'International Tables Vol C Tables 4.2.6.8 and 6.1.1.4'
Zn Zn 0.2839 1.4301 'International Tables Vol C Tables 4.2.6.8 and 6.1.1.4'

loop_
_geom_angle_atom_site_label_1
_geom_angle_atom_site_label_2
_geom_angle_atom_site_label_3
_geom_angle
_geom_angle_site_symmetry_1
_geom_angle_site_symmetry_3
N2 Zn1 N6 103.11(6) . .
N2 Zn1 N4 151.56(6) . .
N6 Zn1 N4 104.61(6) . .
N2 Zn1 O3 96.24(6) . .
N6 Zn1 O3 76.34(5) . .
N4 Zn1 O3 96.31(6) . .
N2 Zn1 O1 90.40(5) . .
N6 Zn1 O1 74.65(5) . .
N4 Zn1 O1 90.88(5) . .
O3 Zn1 O1 150.99(5) . .
N2 Zn1 N1 76.19(6) . .
N6 Zn1 N1 157.84(5) . .
N4 Zn1 N1 75.76(6) . .
O3 Zn1 N1 125.82(5) . .
O1 Zn1 N1 83.19(5) . .
C17 O1 Zn1 114.48(11) . .
C23 O3 Zn1 115.44(11) . .
C1 N1 C9 116.48(14) . .
C1 N1 Zn1 108.58(10) . .
C9 N1 Zn1 104.02(11) . .
C1 N1 H1N 109.9(15) . .
C9 N1 H1N 110.4(14) . .
Zn1 N1 H1N 106.9(14) . .
C2 N2 C8 105.63(14) . .
C2 N2 Zn1 117.25(12) . .
C8 N2 Zn1 135.97(11) . .
C2 N3 C3 106.80(14) . .
C2 N3 H3N 126.6 . .
C3 N3 H3N 126.6 . .
C10 N4 C16 105.66(15) . .
C10 N4 Zn1 114.42(12) . .
C16 N4 Zn1 139.65(13) . .
C10 N5 C11 107.13(16) . .
C10 N5 H5N 126.4 . .
C11 N5 H5N 126.4 . .
C22 N6 C18 121.13(15) . .
C22 N6 Zn1 118.65(11) . .
C18 N6 Zn1 120.05(11) . .
N1 C1 C2 108.12(14) . .
N1 C1 H1A 110.1 . .
C2 C1 H1A 110.1 . .
N1 C1 H1B 110.1 . .
C2 C1 H1B 110.1 . .
H1A C1 H1B 108.4 . .
N2 C2 N3 113.18(15) . .
N2 C2 C1 122.19(15) . .
N3 C2 C1 124.55(15) . .
N3 C3 C4 131.95(16) . .
N3 C3 C8 105.89(14) . .
C4 C3 C8 122.14(16) . .
C3 C4 C5 116.66(16) . .
C3 C4 H4 121.7 . .
C5 C4 H4 121.7 . .
C4 C5 C6 121.43(17) . .
C4 C5 H5 119.3 . .
C6 C5 H5 119.3 . .
C7 C6 C5 121.85(17) . .
C7 C6 H6 119.1 . .
C5 C6 H6 119.1 . .
C6 C7 C8 117.16(16) . .
C6 C7 H7 121.4 . .
C8 C7 H7 121.4 . .
N2 C8 C7 130.72(16) . .
N2 C8 C3 108.47(14) . .
C7 C8 C3 120.75(16) . .
N1 C9 C10 106.33(14) . .
N1 C9 H9A 110.5 . .
C10 C9 H9A 110.5 . .
N1 C9 H9B 110.5 . .
C10 C9 H9B 110.5 . .
H9A C9 H9B 108.7 . .
N4 C10 N5 112.81(17) . .
N4 C10 C9 121.85(15) . .
N5 C10 C9 125.34(17) . .
N5 C11 C12 132.3(2) . .
N5 C11 C16 105.73(16) . .
C12 C11 C16 122.0(2) . .
C13 C12 C11 116.7(2) . .
C13 C12 H12 121.6 . .
C11 C12 H12 121.6 . .
C12 C13 C14 121.9(2) . .
C12 C13 H13 119.0 . .
C14 C13 H13 119.0 . .
C15 C14 C13 121.3(2) . .
C15 C14 H14 119.3 . .
C13 C14 H14 119.3 . .
C14 C15 C16 117.3(2) . .
C14 C15 H15 121.4 . .
C16 C15 H15 121.4 . .
N4 C16 C15 130.50(18) . .
N4 C16 C11 108.68(17) . .
C15 C16 C11 120.81(18) . .
O2 C17 O1 126.23(16) . .
O2 C17 C18 117.43(15) . .
O1 C17 C18 116.34(14) . .
N6 C18 C19 120.98(15) . .
N6 C18 C17 114.20(14) . .
C19 C18 C17 124.78(15) . .
C18 C19 C20 118.33(16) . .
C18 C19 H19 120.8 . .
C20 C19 H19 120.8 . .
C21 C20 C19 120.02(17) . .
C21 C20 H20 120.0 . .
C19 C20 H20 120.0 . .
C20 C21 C22 118.28(16) . .
C20 C21 H21 120.9 . .
C22 C21 H21 120.9 . .
N6 C22 C21 121.23(16) . .
N6 C22 C23 114.06(15) . .
C21 C22 C23 124.66(15) . .
O4 C23 O3 127.07(16) . .
O4 C23 C22 117.59(16) . .
O3 C23 C22 115.34(14) . .
H5A O5 H5B 107(3) . .
C24 O6 H6O 109.5 . .
O6 C24 H24A 109.5 . .
O6 C24 H24B 109.5 . .
H24A C24 H24B 109.5 . .
O6 C24 H24C 109.5 . .
H24A C24 H24C 109.5 . .
H24B C24 H24C 109.5 . .
O7' O7 C25 51.4(4) . .
O7' O7 H7O 109.5 . .
C25 O7 H7O 142.8 . .
O7 O7' C25 78.1(6) . .
O7' C25 O7 50.4(5) . .
O7' C25 H25A 109.5 . .
O7 C25 H25A 159.9 . .
O7' C25 H25B 109.5 . .
O7 C25 H25B 81.2 . .
H25A C25 H25B 109.5 . .
O7' C25 H25C 109.5 . .
O7 C25 H25C 81.4 . .
H25A C25 H25C 109.5 . .
H25B C25 H25C 109.5 . .

loop_
_geom_bond_atom_site_label_1
_geom_bond_atom_site_label_2
_geom_bond_distance
_geom_bond_site_symmetry_2
Zn1 N2 2.0530(15) .
Zn1 N6 2.0544(15) .
Zn1 N4 2.0637(15) .
Zn1 O3 2.1875(13) .
Zn1 O1 2.2733(13) .
Zn1 N1 2.3145(16) .
O1 C17 1.256(2) .
O2 C17 1.252(2) .
O3 C23 1.276(2) .
O4 C23 1.237(2) .
N1 C1 1.472(2) .
N1 C9 1.476(2) .
N1 H1N 0.93(2) .
N2 C2 1.320(2) .
N2 C8 1.397(2) .
N3 C2 1.351(2) .
N3 C3 1.388(2) .
N3 H3N 0.8800 .
N4 C10 1.324(2) .
N4 C16 1.393(2) .
N5 C10 1.346(2) .
N5 C11 1.388(3) .
N5 H5N 0.8800 .
N6 C22 1.330(2) .
N6 C18 1.339(2) .
C1 C2 1.503(2) .
C1 H1A 0.9900 .
C1 H1B 0.9900 .
C3 C4 1.391(2) .
C3 C8 1.408(2) .
C4 C5 1.392(3) .
C4 H4 0.9500 .
C5 C6 1.406(3) .
C5 H5 0.9500 .
C6 C7 1.384(2) .
C6 H6 0.9500 .
C7 C8 1.398(2) .
C7 H7 0.9500 .
C9 C10 1.498(3) .
C9 H9A 0.9900 .
C9 H9B 0.9900 .
C11 C12 1.392(3) .
C11 C16 1.401(3) .
C12 C13 1.377(4) .
C12 H12 0.9500 .
C13 C14 1.406(4) .
C13 H13 0.9500 .
C14 C15 1.384(3) .
C14 H14 0.9500 .
C15 C16 1.395(3) .
C15 H15 0.9500 .
C17 C18 1.522(2) .
C18 C19 1.387(2) .
C19 C20 1.395(3) .
C19 H19 0.9500 .
C20 C21 1.382(3) .
C20 H20 0.9500 .
C21 C22 1.394(2) .
C21 H21 0.9500 .
C22 C23 1.533(2) .
O5 H5A 0.76(3) .
O5 H5B 0.85(3) .
O6 C24 1.424(4) .
O6 H6O 0.8400 .
C24 H24A 0.9800 .
C24 H24B 0.9800 .
C24 H24C 0.9800 .
O7 O7' 1.112(9) .
O7 C25 1.411(5) .
O7 H7O 0.8400 .
O7' C25 1.127(7) .
C25 H25A 0.9800 .
C25 H25B 0.9800 .
C25 H25C 0.9800 .

loop_
_geom_torsion_atom_site_label_1
_geom_torsion_atom_site_label_2
_geom_torsion_atom_site_label_3
_geom_torsion_atom_site_label_4
_geom_torsion
_geom_torsion_site_symmetry_1
_geom_torsion_site_symmetry_2
_geom_torsion_site_symmetry_3
_geom_torsion_site_symmetry_4
C9 N1 C1 C2 -143.98(15) . . . .
Zn1 N1 C1 C2 -27.04(16) . . . .
C8 N2 C2 N3 -1.4(2) . . . .
Zn1 N2 C2 N3 -171.06(11) . . . .
C8 N2 C2 C1 175.57(16) . . . .
Zn1 N2 C2 C1 5.9(2) . . . .
C3 N3 C2 N2 1.5(2) . . . .
C3 N3 C2 C1 -175.32(16) . . . .
N1 C1 C2 N2 16.5(2) . . . .
N1 C1 C2 N3 -166.92(16) . . . .
C2 N3 C3 C4 177.04(18) . . . .
C2 N3 C3 C8 -1.00(19) . . . .
N3 C3 C4 C5 -178.12(18) . . . .
C8 C3 C4 C5 -0.3(3) . . . .
C3 C4 C5 C6 0.6(3) . . . .
C4 C5 C6 C7 0.1(3) . . . .
C5 C6 C7 C8 -1.0(3) . . . .
C2 N2 C8 C7 -176.46(19) . . . .
Zn1 N2 C8 C7 -9.7(3) . . . .
C2 N2 C8 C3 0.66(19) . . . .
Zn1 N2 C8 C3 167.43(13) . . . .
C6 C7 C8 N2 178.08(17) . . . .
C6 C7 C8 C3 1.3(3) . . . .
N3 C3 C8 N2 0.23(19) . . . .
C4 C3 C8 N2 -178.06(15) . . . .
N3 C3 C8 C7 177.69(16) . . . .
C4 C3 C8 C7 -0.6(3) . . . .
C1 N1 C9 C10 160.29(15) . . . .
Zn1 N1 C9 C10 40.86(15) . . . .
C16 N4 C10 N5 0.2(2) . . . .
Zn1 N4 C10 N5 175.31(12) . . . .
C16 N4 C10 C9 179.54(16) . . . .
Zn1 N4 C10 C9 -5.4(2) . . . .
C11 N5 C10 N4 0.0(2) . . . .
C11 N5 C10 C9 -179.30(17) . . . .
N1 C9 C10 N4 -27.6(2) . . . .
N1 C9 C10 N5 151.66(17) . . . .
C10 N5 C11 C12 178.8(2) . . . .
C10 N5 C11 C16 -0.2(2) . . . .
N5 C11 C12 C13 -178.9(2) . . . .
C16 C11 C12 C13 0.0(4) . . . .
C11 C12 C13 C14 0.0(4) . . . .
C12 C13 C14 C15 0.0(4) . . . .
C13 C14 C15 C16 0.1(4) . . . .
C10 N4 C16 C15 -179.1(2) . . . .
Zn1 N4 C16 C15 7.8(3) . . . .
C10 N4 C16 C11 -0.3(2) . . . .
Zn1 N4 C16 C11 -173.45(15) . . . .
C14 C15 C16 N4 178.5(2) . . . .
C14 C15 C16 C11 -0.1(3) . . . .
N5 C11 C16 N4 0.3(2) . . . .
C12 C11 C16 N4 -178.8(2) . . . .
N5 C11 C16 C15 179.22(19) . . . .
C12 C11 C16 C15 0.0(3) . . . .
Zn1 O1 C17 O2 -174.76(13) . . . .
Zn1 O1 C17 C18 4.36(18) . . . .
C22 N6 C18 C19 -1.2(2) . . . .
Zn1 N6 C18 C19 174.18(13) . . . .
C22 N6 C18 C17 -178.84(14) . . . .
Zn1 N6 C18 C17 -3.50(18) . . . .
O2 C17 C18 N6 178.23(14) . . . .
O1 C17 C18 N6 -1.0(2) . . . .
O2 C17 C18 C19 0.7(2) . . . .
O1 C17 C18 C19 -178.55(16) . . . .
N6 C18 C19 C20 1.0(3) . . . .
C17 C18 C19 C20 178.37(16) . . . .
C18 C19 C20 C21 0.2(3) . . . .
C19 C20 C21 C22 -1.1(3) . . . .
C18 N6 C22 C21 0.2(3) . . . .
Zn1 N6 C22 C21 -175.18(13) . . . .
C18 N6 C22 C23 177.94(14) . . . .
Zn1 N6 C22 C23 2.54(19) . . . .
C20 C21 C22 N6 0.9(3) . . . .
C20 C21 C22 C23 -176.59(17) . . . .
Zn1 O3 C23 O4 -176.25(16) . . . .
Zn1 O3 C23 C22 4.20(19) . . . .
N6 C22 C23 O4 175.89(16) . . . .
C21 C22 C23 O4 -6.5(3) . . . .
N6 C22 C23 O3 -4.5(2) . . . .
C21 C22 C23 O3 173.12(17) . . . .
